data_4107345
loop_
_publ_author_name
'Kurt F. Hirsekorn'
'Elliott B. Hulley'
'Peter T. Wolczanski'
'Thomas R. Cundari'

_publ_section_title
;
 Olefin Substitution in (silox)3M(olefin) (silox =tBu3SiO; M = Nb, Ta):
 The Role of Density of States in Second vs Third Row Transition Metal
 Reactivity
;
_journal_name_full 'Journal of the American Chemical Society'
_journal_page_first 1183
_journal_page_last 1196
_journal_paper_doi 10.1021/ja074972j
_journal_volume 130
_journal_year 2008
_chemical_formula_sum 'C40 H89 Nb O3 Si3'
_chemical_formula_weight 795.29
_chemical_name_systematic
; 
 ? 
;
_space_group_IT_number 14
_symmetry_cell_setting monoclinic
_symmetry_space_group_name_Hall '-P 2yn'
_symmetry_space_group_name_H-M 'P 1 21/n 1'
_atom_sites_solution_hydrogens mixed
_atom_sites_solution_primary direct
_atom_sites_solution_secondary difmap
_audit_creation_method SHELXL-97
_cell_angle_alpha 90.00
_cell_angle_beta 91.034(3)
_cell_angle_gamma 90.00
_cell_formula_units_Z 4
_cell_length_a 13.0005(9)
_cell_length_b 20.9227(15)
_cell_length_c 17.2188(11)
_cell_measurement_reflns_used 6902
_cell_measurement_temperature 173(2)
_cell_measurement_theta_max 29.42
_cell_measurement_theta_min 2.28
_cell_volume 4682.8(6)
_computing_cell_refinement 'Bruker SAINT+'
_computing_data_collection 'Bruker APEX2'
_computing_data_reduction 'Bruker SAINT+'
_computing_molecular_graphics 'Bruker SHELXTL'
_computing_publication_material 'Bruker SHELXTL'
_computing_structure_refinement 'SHELXL-97 (Sheldrick, 1997)'
_computing_structure_solution 'SHELXS-97 (Sheldrick, 1990)'
_diffrn_ambient_temperature 173(2)
_diffrn_measured_fraction_theta_full 0.996
_diffrn_measured_fraction_theta_max 0.996
_diffrn_measurement_device_type 'Bruker X8 APEX II diffractometer'
_diffrn_measurement_method 'phi and omega scans'
_diffrn_radiation_monochromator graphite
_diffrn_radiation_source 'fine-focus sealed tube'
_diffrn_radiation_type MoK\a
_diffrn_radiation_wavelength 0.71073
_diffrn_reflns_av_R_equivalents 0.0438
_diffrn_reflns_av_sigmaI/netI 0.0499
_diffrn_reflns_limit_h_max 18
_diffrn_reflns_limit_h_min -16
_diffrn_reflns_limit_k_max 29
_diffrn_reflns_limit_k_min -30
_diffrn_reflns_limit_l_max 21
_diffrn_reflns_limit_l_min -25
_diffrn_reflns_number 65694
_diffrn_reflns_theta_full 31.29
_diffrn_reflns_theta_max 31.29
_diffrn_reflns_theta_min 1.53
_exptl_absorpt_coefficient_mu 0.365
_exptl_absorpt_correction_T_max 0.9820
_exptl_absorpt_correction_T_min 0.9306
_exptl_absorpt_correction_type multi-scan
_exptl_crystal_colour brown
_exptl_crystal_density_diffrn 1.128
_exptl_crystal_density_meas 0
_exptl_crystal_description plate
_exptl_crystal_F_000 1744
_exptl_crystal_size_max 0.20
_exptl_crystal_size_mid 0.15
_exptl_crystal_size_min 0.05
_refine_diff_density_max 0.662
_refine_diff_density_min -0.347
_refine_diff_density_rms 0.062
_refine_ls_extinction_method none
_refine_ls_goodness_of_fit_ref 1.072
_refine_ls_hydrogen_treatment mixed
_refine_ls_matrix_type full
_refine_ls_number_parameters 491
_refine_ls_number_reflns 15222
_refine_ls_number_restraints 0
_refine_ls_restrained_S_all 1.072
_refine_ls_R_factor_all 0.0653
_refine_ls_R_factor_gt 0.0351
_refine_ls_shift/su_max 0.027
_refine_ls_shift/su_mean 0.002
_refine_ls_structure_factor_coef Fsqd
_refine_ls_weighting_details 'calc w=1/[\s^2^(Fo^2^)+(0.0422P)^2^+0.4295P] where P=(Fo^2^+2Fc^2^)/3'
_refine_ls_weighting_scheme calc
_refine_ls_wR_factor_gt 0.0849
_refine_ls_wR_factor_ref 0.0935
_reflns_number_gt 10571
_reflns_number_total 15222
_reflns_threshold_expression >2sigma(I)
_cod_data_source_file ja074972j-file006.cif
_cod_data_source_block kh5
_cod_database_code 4107345

loop_
_symmetry_equiv_pos_as_xyz
'x, y, z'
'-x+1/2, y+1/2, -z+1/2'
'-x, -y, -z'
'x-1/2, -y-1/2, z-1/2'

loop_
_atom_site_label
_atom_site_type_symbol
_atom_site_fract_x
_atom_site_fract_y
_atom_site_fract_z
_atom_site_U_iso_or_equiv
_atom_site_adp_type
_atom_site_occupancy
_atom_site_symmetry_multiplicity
_atom_site_calc_flag
_atom_site_refinement_flags
_atom_site_disorder_assembly
_atom_site_disorder_group
Nb1 Nb 0.628841(10) 0.202626(7) 0.807517(8) 0.02033(4) Uani 1 1 d . . .
Si1 Si 0.86576(3) 0.16138(2) 0.90065(3) 0.02796(10) Uani 1 1 d . . .
Si2 Si 0.45836(4) 0.29901(2) 0.91553(3) 0.02933(10) Uani 1 1 d . . .
Si3 Si 0.50655(3) 0.06285(2) 0.72923(3) 0.02668(10) Uani 1 1 d . . .
O1 O 0.75362(9) 0.17171(6) 0.85334(7) 0.0354(3) Uani 1 1 d . A .
O2 O 0.54413(9) 0.25935(6) 0.86259(7) 0.0332(3) Uani 1 1 d . A .
O3 O 0.55502(9) 0.12641(5) 0.77477(6) 0.0294(2) Uani 1 1 d . A .
C1 C 0.6408(4) 0.2258(2) 0.6876(2) 0.0427(10) Uani 0.676(7) 1 d P A 1
H1A H 0.6811 0.1959 0.6557 0.051 Uiso 0.676(7) 1 calc PR A 1
H1B H 0.5770 0.2409 0.6612 0.051 Uiso 0.676(7) 1 calc PR A 1
C2 C 0.6990(3) 0.27338(17) 0.73045(18) 0.0289(7) Uani 0.676(7) 1 d P A 1
H2A H 0.7747 0.2662 0.7260 0.035 Uiso 0.676(7) 1 calc PR A 1
C3 C 0.6733(4) 0.34169(15) 0.7265(2) 0.0546(13) Uani 0.676(7) 1 d P A 1
H3A H 0.7204 0.3657 0.7616 0.066 Uiso 0.676(7) 1 calc PR A 1
H3B H 0.6023 0.3480 0.7447 0.066 Uiso 0.676(7) 1 calc PR A 1
C1' C 0.7326(7) 0.2466(6) 0.7314(5) 0.064(3) Uani 0.324(7) 1 d P A 2
H1'A H 0.7687 0.2851 0.7514 0.077 Uiso 0.324(7) 1 calc PR A 2
H1'B H 0.7776 0.2177 0.7018 0.077 Uiso 0.324(7) 1 calc PR A 2
C2' C 0.6314(6) 0.2563(4) 0.7003(5) 0.0368(19) Uani 0.324(7) 1 d P A 2
H2'A H 0.6149 0.2307 0.6527 0.044 Uiso 0.324(7) 1 calc PR A 2
C3' C 0.6005(8) 0.3259(4) 0.6949(5) 0.056(3) Uani 0.324(7) 1 d P A 2
H3'A H 0.5975 0.3441 0.7479 0.067 Uiso 0.324(7) 1 calc PR A 2
H3'B H 0.5308 0.3289 0.6711 0.067 Uiso 0.324(7) 1 calc PR A 2
C4 C 0.6819(3) 0.36877(13) 0.64262(18) 0.0664(8) Uani 1 1 d . . .
H4C H 0.761(2) 0.3696(11) 0.6342(14) 0.066(7) Uiso 1 1 d . . .
H4B H 0.6511(19) 0.3418(13) 0.5938(16) 0.078(9) Uiso 1 1 d . . .
H4A H 0.663(3) 0.4136(17) 0.642(2) 0.125(12) Uiso 1 1 d . . .
C5 C 0.95021(13) 0.10577(9) 0.84017(11) 0.0363(4) Uani 1 1 d . A .
C6 C 0.94967(15) 0.12603(11) 0.75400(12) 0.0471(5) Uani 1 1 d . . .
H6A H 0.9860 0.0939 0.7235 0.071 Uiso 1 1 calc R A .
H6B H 0.9842 0.1674 0.7490 0.071 Uiso 1 1 calc R . .
H6C H 0.8785 0.1297 0.7348 0.071 Uiso 1 1 calc R . .
C7 C 0.91032(16) 0.03655(9) 0.84291(13) 0.0467(5) Uani 1 1 d . . .
H7A H 0.9487 0.0102 0.8063 0.070 Uiso 1 1 calc R A .
H7B H 0.8370 0.0358 0.8286 0.070 Uiso 1 1 calc R . .
H7C H 0.9199 0.0195 0.8956 0.070 Uiso 1 1 calc R . .
C8 C 1.06360(14) 0.10459(11) 0.87010(14) 0.0521(6) Uani 1 1 d . . .
H8A H 1.0654 0.0943 0.9256 0.078 Uiso 1 1 calc R A .
H8B H 1.0950 0.1466 0.8620 0.078 Uiso 1 1 calc R . .
H8C H 1.1020 0.0721 0.8416 0.078 Uiso 1 1 calc R . .
C9 C 0.82829(14) 0.12402(9) 0.99863(11) 0.0370(4) Uani 1 1 d . A .
C10 C 0.74582(15) 0.07163(10) 0.98554(13) 0.0482(5) Uani 1 1 d . . .
H10A H 0.7749 0.0367 0.9549 0.072 Uiso 1 1 calc R A .
H10B H 0.6865 0.0899 0.9575 0.072 Uiso 1 1 calc R . .
H10C H 0.7239 0.0551 1.0358 0.072 Uiso 1 1 calc R . .
C11 C 0.91918(17) 0.09343(11) 1.04427(13) 0.0524(5) Uani 1 1 d . . .
H11A H 0.9739 0.1252 1.0519 0.079 Uiso 1 1 calc R A .
H11B H 0.9458 0.0570 1.0149 0.079 Uiso 1 1 calc R . .
H11C H 0.8955 0.0787 1.0949 0.079 Uiso 1 1 calc R . .
C12 C 0.77852(16) 0.17412(11) 1.05160(12) 0.0500(5) Uani 1 1 d . . .
H12A H 0.7522 0.1530 1.0980 0.075 Uiso 1 1 calc R A .
H12B H 0.7217 0.1951 1.0235 0.075 Uiso 1 1 calc R . .
H12C H 0.8300 0.2061 1.0671 0.075 Uiso 1 1 calc R . .
C13 C 0.92835(13) 0.24462(9) 0.91265(11) 0.0342(4) Uani 1 1 d . A .
C14 C 0.98104(15) 0.26778(10) 0.83891(13) 0.0470(5) Uani 1 1 d . . .
H14A H 1.0018 0.3125 0.8454 0.070 Uiso 1 1 calc R A .
H14B H 0.9331 0.2641 0.7946 0.070 Uiso 1 1 calc R . .
H14C H 1.0420 0.2415 0.8296 0.070 Uiso 1 1 calc R . .
C15 C 1.01025(15) 0.24582(10) 0.97900(12) 0.0445(5) Uani 1 1 d . . .
H15A H 1.0648 0.2151 0.9677 0.067 Uiso 1 1 calc R A .
H15B H 0.9780 0.2344 1.0281 0.067 Uiso 1 1 calc R . .
H15C H 1.0398 0.2888 0.9832 0.067 Uiso 1 1 calc R . .
C16 C 0.84496(15) 0.29421(9) 0.93089(13) 0.0436(5) Uani 1 1 d . . .
H16A H 0.8104 0.2821 0.9788 0.065 Uiso 1 1 calc R A .
H16B H 0.7946 0.2958 0.8879 0.065 Uiso 1 1 calc R . .
H16C H 0.8768 0.3364 0.9376 0.065 Uiso 1 1 calc R . .
C17 C 0.40011(15) 0.23494(10) 0.98157(11) 0.0395(4) Uani 1 1 d . A .
C18 C 0.32780(17) 0.19048(11) 0.93456(14) 0.0534(6) Uani 1 1 d . . .
H18A H 0.3658 0.1709 0.8921 0.080 Uiso 1 1 calc R A .
H18B H 0.2701 0.2153 0.9131 0.080 Uiso 1 1 calc R . .
H18C H 0.3015 0.1569 0.9686 0.080 Uiso 1 1 calc R . .
C19 C 0.48596(17) 0.19173(10) 1.01614(12) 0.0476(5) Uani 1 1 d . . .
H19A H 0.4550 0.1577 1.0470 0.071 Uiso 1 1 calc R A .
H19B H 0.5320 0.2174 1.0494 0.071 Uiso 1 1 calc R . .
H19C H 0.5253 0.1728 0.9739 0.071 Uiso 1 1 calc R . .
C20 C 0.33924(18) 0.26349(12) 1.04924(13) 0.0569(6) Uani 1 1 d . . .
H20A H 0.3070 0.2289 1.0785 0.085 Uiso 1 1 calc R A .
H20B H 0.2859 0.2923 1.0286 0.085 Uiso 1 1 calc R . .
H20C H 0.3861 0.2874 1.0837 0.085 Uiso 1 1 calc R . .
C21 C 0.52829(14) 0.36427(9) 0.97347(12) 0.0406(4) Uani 1 1 d . A .
C22 C 0.60560(16) 0.40081(10) 0.92331(14) 0.0498(5) Uani 1 1 d . . .
H22A H 0.6411 0.4330 0.9552 0.075 Uiso 1 1 calc R A .
H22B H 0.5688 0.4219 0.8802 0.075 Uiso 1 1 calc R . .
H22C H 0.6560 0.3708 0.9026 0.075 Uiso 1 1 calc R . .
C23 C 0.59247(16) 0.33512(11) 1.04185(13) 0.0518(5) Uani 1 1 d . . .
H23A H 0.6382 0.3019 1.0219 0.078 Uiso 1 1 calc R A .
H23B H 0.5460 0.3163 1.0798 0.078 Uiso 1 1 calc R . .
H23C H 0.6337 0.3688 1.0669 0.078 Uiso 1 1 calc R . .
C24 C 0.45414(16) 0.41295(10) 1.00973(13) 0.0504(5) Uani 1 1 d . . .
H24A H 0.4035 0.3903 1.0410 0.076 Uiso 1 1 calc R A .
H24B H 0.4185 0.4369 0.9683 0.076 Uiso 1 1 calc R . .
H24C H 0.4932 0.4426 1.0429 0.076 Uiso 1 1 calc R . .
C25 C 0.35727(15) 0.33464(10) 0.84374(12) 0.0428(5) Uani 1 1 d . A .
C26 C 0.33503(19) 0.28763(12) 0.77790(13) 0.0571(6) Uani 1 1 d . . .
H26A H 0.2826 0.3056 0.7427 0.086 Uiso 1 1 calc R A .
H26B H 0.3100 0.2473 0.7995 0.086 Uiso 1 1 calc R . .
H26C H 0.3982 0.2798 0.7492 0.086 Uiso 1 1 calc R . .
C27 C 0.25464(15) 0.34972(12) 0.88450(14) 0.0539(6) Uani 1 1 d . . .
H27A H 0.2052 0.3672 0.8465 0.081 Uiso 1 1 calc R A .
H27B H 0.2671 0.3810 0.9259 0.081 Uiso 1 1 calc R . .
H27C H 0.2268 0.3104 0.9068 0.081 Uiso 1 1 calc R . .
C28 C 0.39285(18) 0.39750(11) 0.80592(14) 0.0579(6) Uani 1 1 d . . .
H28A H 0.4569 0.3900 0.7781 0.087 Uiso 1 1 calc R A .
H28B H 0.4047 0.4298 0.8463 0.087 Uiso 1 1 calc R . .
H28C H 0.3396 0.4126 0.7693 0.087 Uiso 1 1 calc R . .
C29 C 0.37539(13) 0.08554(9) 0.68292(10) 0.0336(4) Uani 1 1 d . A .
C30 C 0.33697(15) 0.03596(10) 0.62260(12) 0.0445(5) Uani 1 1 d . . .
H30A H 0.2682 0.0481 0.6036 0.067 Uiso 1 1 calc R A .
H30B H 0.3340 -0.0063 0.6469 0.067 Uiso 1 1 calc R . .
H30C H 0.3843 0.0347 0.5790 0.067 Uiso 1 1 calc R . .
C31 C 0.29104(15) 0.09233(11) 0.74337(12) 0.0462(5) Uani 1 1 d . . .
H31A H 0.3123 0.1239 0.7825 0.069 Uiso 1 1 calc R A .
H31B H 0.2798 0.0510 0.7686 0.069 Uiso 1 1 calc R . .
H31C H 0.2271 0.1064 0.7177 0.069 Uiso 1 1 calc R . .
C32 C 0.38332(15) 0.15094(10) 0.64266(12) 0.0426(5) Uani 1 1 d . . .
H32A H 0.3150 0.1642 0.6238 0.064 Uiso 1 1 calc R A .
H32B H 0.4299 0.1477 0.5987 0.064 Uiso 1 1 calc R . .
H32C H 0.4101 0.1826 0.6798 0.064 Uiso 1 1 calc R . .
C33 C 0.60174(14) 0.03607(9) 0.65009(10) 0.0341(4) Uani 1 1 d . A .
C34 C 0.58538(17) -0.03394(10) 0.62421(13) 0.0468(5) Uani 1 1 d . . .
H34A H 0.6337 -0.0444 0.5830 0.070 Uiso 1 1 calc R A .
H34B H 0.5147 -0.0394 0.6046 0.070 Uiso 1 1 calc R . .
H34C H 0.5974 -0.0625 0.6686 0.070 Uiso 1 1 calc R . .
C35 C 0.71319(14) 0.04210(10) 0.68124(12) 0.0457(5) Uani 1 1 d . . .
H35A H 0.7610 0.0320 0.6397 0.069 Uiso 1 1 calc R A .
H35B H 0.7240 0.0123 0.7245 0.069 Uiso 1 1 calc R . .
H35C H 0.7254 0.0859 0.6994 0.069 Uiso 1 1 calc R . .
C36 C 0.59499(17) 0.07715(10) 0.57620(11) 0.0463(5) Uani 1 1 d . . .
H36A H 0.6022 0.1224 0.5901 0.069 Uiso 1 1 calc R A .
H36B H 0.5283 0.0703 0.5502 0.069 Uiso 1 1 calc R . .
H36C H 0.6503 0.0650 0.5412 0.069 Uiso 1 1 calc R . .
C37 C 0.49317(15) -0.00012(9) 0.80992(10) 0.0357(4) Uani 1 1 d . A .
C38 C 0.42325(17) -0.05722(10) 0.78743(13) 0.0498(5) Uani 1 1 d . . .
H38A H 0.4479 -0.0767 0.7395 0.075 Uiso 1 1 calc R A .
H38B H 0.3525 -0.0422 0.7793 0.075 Uiso 1 1 calc R . .
H38C H 0.4250 -0.0890 0.8293 0.075 Uiso 1 1 calc R . .
C39 C 0.59909(16) -0.02725(10) 0.83389(12) 0.0469(5) Uani 1 1 d . . .
H39A H 0.6466 0.0080 0.8452 0.070 Uiso 1 1 calc R A .
H39B H 0.6259 -0.0532 0.7914 0.070 Uiso 1 1 calc R . .
H39C H 0.5921 -0.0539 0.8803 0.070 Uiso 1 1 calc R . .
C40 C 0.44954(16) 0.03106(10) 0.88369(11) 0.0437(5) Uani 1 1 d . . .
H40A H 0.4483 -0.0005 0.9257 0.066 Uiso 1 1 calc R A .
H40B H 0.3795 0.0463 0.8728 0.066 Uiso 1 1 calc R . .
H40C H 0.4932 0.0672 0.8994 0.066 Uiso 1 1 calc R . .

loop_
_atom_site_aniso_label
_atom_site_aniso_U_11
_atom_site_aniso_U_22
_atom_site_aniso_U_33
_atom_site_aniso_U_23
_atom_site_aniso_U_13
_atom_site_aniso_U_12
Nb1 0.01958(7) 0.02047(7) 0.02101(7) -0.00003(6) 0.00186(5) -0.00055(5)
Si1 0.0204(2) 0.0259(2) 0.0374(2) -0.0010(2) -0.00404(18) -0.00055(18)
Si2 0.0270(2) 0.0282(2) 0.0330(2) -0.0039(2) 0.00731(18) 0.00365(19)
Si3 0.0291(2) 0.0224(2) 0.0283(2) -0.00132(18) -0.00511(18) -0.00325(18)
O1 0.0256(6) 0.0280(7) 0.0521(8) -0.0028(6) -0.0110(5) 0.0012(5)
O2 0.0331(6) 0.0312(7) 0.0357(6) -0.0015(5) 0.0107(5) 0.0071(5)
O3 0.0314(6) 0.0233(6) 0.0331(6) -0.0032(5) -0.0060(5) -0.0024(5)
C1 0.068(3) 0.037(2) 0.0232(15) 0.0037(16) 0.0021(14) -0.025(2)
C2 0.0294(18) 0.0256(16) 0.0318(14) 0.0041(12) 0.0039(13) -0.0003(12)
C3 0.084(3) 0.0280(16) 0.052(2) 0.0016(14) 0.025(2) -0.0059(17)
C1' 0.054(5) 0.083(8) 0.056(5) 0.034(5) 0.019(4) 0.012(5)
C2' 0.042(4) 0.036(4) 0.032(4) 0.011(3) 0.003(3) -0.002(4)
C3' 0.069(6) 0.041(4) 0.058(5) 0.013(4) 0.012(4) 0.020(4)
C4 0.090(2) 0.0382(14) 0.0715(17) 0.0221(13) 0.0266(16) 0.0141(14)
C5 0.0235(8) 0.0353(10) 0.0500(11) -0.0069(9) -0.0017(7) 0.0022(7)
C6 0.0389(10) 0.0528(13) 0.0500(12) -0.0112(10) 0.0100(9) -0.0055(9)
C7 0.0427(11) 0.0325(11) 0.0647(14) -0.0092(10) -0.0047(10) 0.0046(9)
C8 0.0248(9) 0.0582(14) 0.0732(15) -0.0122(12) -0.0005(9) 0.0071(9)
C9 0.0310(9) 0.0387(11) 0.0411(10) 0.0013(8) -0.0018(8) -0.0032(8)
C10 0.0422(11) 0.0449(12) 0.0575(13) 0.0082(10) -0.0010(10) -0.0141(9)
C11 0.0468(12) 0.0553(14) 0.0545(13) 0.0128(11) -0.0137(10) -0.0017(10)
C12 0.0424(11) 0.0604(14) 0.0474(12) -0.0084(11) 0.0084(9) -0.0061(10)
C13 0.0267(8) 0.0301(9) 0.0457(10) -0.0018(8) -0.0028(7) -0.0049(7)
C14 0.0381(11) 0.0416(12) 0.0613(13) 0.0043(10) 0.0006(9) -0.0126(9)
C15 0.0349(10) 0.0414(12) 0.0569(13) -0.0102(10) -0.0077(9) -0.0082(9)
C16 0.0414(11) 0.0266(10) 0.0628(13) -0.0050(9) -0.0016(9) -0.0018(8)
C17 0.0389(10) 0.0408(11) 0.0390(10) -0.0006(9) 0.0098(8) -0.0030(9)
C18 0.0485(12) 0.0490(14) 0.0628(14) -0.0076(11) 0.0063(11) -0.0142(10)
C19 0.0553(13) 0.0428(12) 0.0447(11) 0.0110(9) 0.0023(10) -0.0036(10)
C20 0.0617(14) 0.0600(15) 0.0500(12) -0.0038(11) 0.0289(11) -0.0086(12)
C21 0.0324(9) 0.0358(11) 0.0538(12) -0.0125(9) 0.0070(8) 0.0006(8)
C22 0.0441(11) 0.0383(12) 0.0675(14) -0.0072(10) 0.0147(10) -0.0060(9)
C23 0.0433(11) 0.0575(15) 0.0543(13) -0.0125(11) -0.0063(10) -0.0036(10)
C24 0.0514(12) 0.0394(12) 0.0606(13) -0.0201(10) 0.0116(10) 0.0001(10)
C25 0.0369(10) 0.0468(12) 0.0447(11) -0.0028(9) 0.0005(8) 0.0100(9)
C26 0.0561(14) 0.0662(16) 0.0486(13) -0.0048(11) -0.0112(11) 0.0144(12)
C27 0.0312(10) 0.0593(15) 0.0711(15) -0.0061(12) 0.0008(10) 0.0129(10)
C28 0.0539(13) 0.0577(15) 0.0621(14) 0.0161(12) 0.0038(11) 0.0160(11)
C29 0.0323(9) 0.0345(10) 0.0336(9) -0.0027(7) -0.0085(7) -0.0025(8)
C30 0.0417(11) 0.0451(12) 0.0459(11) -0.0090(9) -0.0168(9) -0.0028(9)
C31 0.0346(10) 0.0539(13) 0.0499(12) -0.0044(10) -0.0026(9) 0.0015(9)
C32 0.0439(11) 0.0387(11) 0.0448(11) 0.0026(9) -0.0115(9) 0.0046(9)
C33 0.0379(9) 0.0287(9) 0.0357(9) -0.0078(7) -0.0014(7) -0.0007(7)
C34 0.0542(12) 0.0345(11) 0.0517(12) -0.0160(9) -0.0013(10) 0.0024(9)
C35 0.0358(10) 0.0479(12) 0.0534(12) -0.0143(10) 0.0028(9) 0.0001(9)
C36 0.0567(12) 0.0478(12) 0.0348(10) -0.0060(9) 0.0083(9) -0.0044(10)
C37 0.0437(10) 0.0279(9) 0.0352(9) 0.0031(7) -0.0069(8) -0.0083(8)
C38 0.0599(13) 0.0355(11) 0.0537(12) 0.0050(10) -0.0078(10) -0.0189(10)
C39 0.0553(12) 0.0374(11) 0.0475(11) 0.0087(9) -0.0117(10) 0.0010(10)
C40 0.0533(12) 0.0443(12) 0.0335(10) 0.0052(9) -0.0013(9) -0.0108(10)

loop_
_atom_type_symbol
_atom_type_description
_atom_type_scat_dispersion_real
_atom_type_scat_dispersion_imag
_atom_type_scat_source
C C 0.0033 0.0016 'International Tables Vol C Tables 4.2.6.8 and 6.1.1.4'
H H 0.0000 0.0000 'International Tables Vol C Tables 4.2.6.8 and 6.1.1.4'
O O 0.0106 0.0060 'International Tables Vol C Tables 4.2.6.8 and 6.1.1.4'
Si Si 0.0817 0.0704 'International Tables Vol C Tables 4.2.6.8 and 6.1.1.4'
Nb Nb -2.0727 0.6215 'International Tables Vol C Tables 4.2.6.8 and 6.1.1.4'

loop_
_geom_angle_atom_site_label_1
_geom_angle_atom_site_label_2
_geom_angle_atom_site_label_3
_geom_angle
O2 Nb1 O1 120.40(5)
O2 Nb1 O3 111.90(5)
O1 Nb1 O3 104.74(5)
O2 Nb1 C1' 115.1(4)
O1 Nb1 C1' 81.7(3)
O3 Nb1 C1' 119.8(3)
O2 Nb1 C1 113.42(15)
O1 Nb1 C1 113.74(15)
O3 Nb1 C1 87.14(11)
C1' Nb1 C1 40.5(3)
O2 Nb1 C2' 96.9(2)
O1 Nb1 C2' 120.3(2)
O3 Nb1 C2' 101.2(3)
C1' Nb1 C2' 39.0(3)
C1 Nb1 C2' 18.4(2)
O2 Nb1 C2 97.60(10)
O1 Nb1 C2 96.85(11)
O3 Nb1 C2 125.94(9)
C1' Nb1 C2 18.8(3)
C1 Nb1 C2 38.96(13)
C2' Nb1 C2 28.5(2)
O1 Si1 C5 108.45(7)
O1 Si1 C9 104.28(7)
C5 Si1 C9 112.62(9)
O1 Si1 C13 107.32(7)
C5 Si1 C13 111.13(8)
C9 Si1 C13 112.59(8)
O2 Si2 C21 108.86(7)
O2 Si2 C17 104.47(8)
C21 Si2 C17 112.22(9)
O2 Si2 C25 107.12(7)
C21 Si2 C25 111.66(9)
C17 Si2 C25 112.08(9)
O3 Si3 C37 104.20(7)
O3 Si3 C29 108.84(7)
C37 Si3 C29 112.10(8)
O3 Si3 C33 108.74(7)
C37 Si3 C33 112.12(8)
C29 Si3 C33 110.56(8)
Si1 O1 Nb1 167.16(8)
Si2 O2 Nb1 170.68(8)
Si3 O3 Nb1 167.49(7)
C2 C1 Nb1 73.06(19)
C1 C2 C3 122.0(5)
C1 C2 Nb1 67.98(19)
C3 C2 Nb1 126.0(2)
C2 C3 C4 112.2(3)
C2' C1' Nb1 72.5(5)
C1' C2' C3' 113.8(11)
C1' C2' Nb1 68.5(4)
C3' C2' Nb1 123.0(6)
C2' C3' C4 112.4(5)
C3 C4 C3' 41.0(3)
C7 C5 C6 106.99(16)
C7 C5 C8 107.05(16)
C6 C5 C8 108.14(16)
C7 C5 Si1 110.93(13)
C6 C5 Si1 111.25(13)
C8 C5 Si1 112.23(13)
C12 C9 C11 107.83(17)
C12 C9 C10 105.73(16)
C11 C9 C10 107.59(17)
C12 C9 Si1 110.94(14)
C11 C9 Si1 114.17(13)
C10 C9 Si1 110.17(13)
C14 C13 C16 106.46(16)
C14 C13 C15 107.14(15)
C16 C13 C15 108.46(16)
C14 C13 Si1 112.97(13)
C16 C13 Si1 109.46(12)
C15 C13 Si1 112.11(13)
C18 C17 C20 108.33(17)
C18 C17 C19 106.16(17)
C20 C17 C19 108.21(17)
C18 C17 Si2 110.68(14)
C20 C17 Si2 112.96(14)
C19 C17 Si2 110.24(13)
C22 C21 C24 108.56(17)
C22 C21 C23 105.82(16)
C24 C21 C23 106.46(17)
C22 C21 Si2 111.78(14)
C24 C21 Si2 112.84(13)
C23 C21 Si2 111.01(14)
C26 C25 C28 106.88(18)
C26 C25 C27 108.33(18)
C28 C25 C27 106.53(17)
C26 C25 Si2 110.10(14)
C28 C25 Si2 113.10(14)
C27 C25 Si2 111.64(14)
C31 C29 C32 106.16(16)
C31 C29 C30 107.00(15)
C32 C29 C30 108.53(15)
C31 C29 Si3 112.35(12)
C32 C29 Si3 109.84(12)
C30 C29 Si3 112.68(13)
C36 C33 C35 106.36(16)
C36 C33 C34 106.62(16)
C35 C33 C34 107.57(16)
C36 C33 Si3 113.11(13)
C35 C33 Si3 109.86(12)
C34 C33 Si3 112.97(13)
C39 C37 C40 105.99(16)
C39 C37 C38 107.53(16)
C40 C37 C38 108.02(16)
C39 C37 Si3 110.73(13)
C40 C37 Si3 110.11(13)
C38 C37 Si3 114.10(13)

loop_
_geom_bond_atom_site_label_1
_geom_bond_atom_site_label_2
_geom_bond_distance
Nb1 O2 1.8863(11)
Nb1 O1 1.9043(11)
Nb1 O3 1.9397(11)
Nb1 C1' 2.109(8)
Nb1 C1 2.129(4)
Nb1 C2' 2.162(7)
Nb1 C2 2.197(3)
Si1 O1 1.6712(12)
Si1 C5 1.9196(18)
Si1 C9 1.9300(19)
Si1 C13 1.9318(18)
Si2 O2 1.6732(12)
Si2 C21 1.911(2)
Si2 C17 1.922(2)
Si2 C25 1.937(2)
Si3 O3 1.6622(12)
Si3 C37 1.9249(18)
Si3 C29 1.9286(17)
Si3 C33 1.9398(18)
C1 C2 1.444(5)
C2 C3 1.469(5)
C3 C4 1.557(4)
C1' C2' 1.425(13)
C2' C3' 1.513(12)
C3' C4 1.664(8)
C5 C7 1.539(3)
C5 C6 1.543(3)
C5 C8 1.553(2)
C9 C12 1.540(3)
C9 C11 1.546(3)
C9 C10 1.547(3)
C13 C14 1.532(3)
C13 C16 1.537(3)
C13 C15 1.548(3)
C17 C18 1.542(3)
C17 C20 1.541(3)
C17 C19 1.547(3)
C21 C22 1.540(3)
C21 C24 1.542(3)
C21 C23 1.555(3)
C25 C26 1.525(3)
C25 C28 1.542(3)
C25 C27 1.551(3)
C29 C31 1.532(3)
C29 C32 1.538(3)
C29 C30 1.544(2)
C33 C36 1.537(3)
C33 C35 1.541(3)
C33 C34 1.545(3)
C37 C39 1.539(3)
C37 C40 1.545(3)
C37 C38 1.546(3)
